data_7704265
loop_
_publ_author_name
'Mikhalyova, Elena A.'
'Zeller, Matthias'
'Jasinski, Jerry P.'
'Butcher, Raymond J.'
'Carrella, Luca M.'
'Sedykh, Alexander E.'
'Gavrilenko, Konstantin S.'
'Smola, Sergey S.'
'Frasso, Michael'
'Cazorla, Sebastian Calderon'
'Perera, Kuluni'
'Shi, Anni'
'Ranjbar, Habib G.'
'Smith, Casey'
'Deac, Alexandru'
'Liu, Youlin'
'McGee, Sean M.'
'Dotsenko, Vladimir P.'
'Kumke, Michael U.'
'M\"uller-Buschbaum, Klaus'
'Rentschler, Eva'
'Addison, Anthony W.'
'Pavlishchuk, Vitaly V.'

_publ_section_title
;
 Combination of single-molecule magnet behaviour and luminescence
 properties in a new series of lanthanide complexes with
 tris(pyrazolyl)borate and oligo(\b-diketonate) ligands.
;
_journal_issue 23
_journal_name_full 'Dalton transactions (Cambridge, England : 2003)'
_journal_page_first 7774
_journal_page_last 7789
_journal_paper_doi 10.1039/d0dt00600a
_journal_volume 49
_journal_year 2020
_chemical_formula_moiety '2(C52 H56 B4 N24 O4 Tb2), 3(C7 H8)'
_chemical_formula_sum 'C125 H136 B8 N48 O8 Tb4'
_chemical_formula_weight 3161.03
_space_group_crystal_system triclinic
_space_group_IT_number 2
_space_group_name_Hall '-P 1'
_space_group_name_H-M_alt 'P -1'
_atom_sites_solution_hydrogens geom
_atom_sites_solution_primary direct
_atom_sites_solution_secondary difmap
_audit_creation_method SHELXL-2014/7
_audit_update_record
;
2020-01-23 deposited with the CCDC.	2020-04-30 downloaded from the CCDC.
;
_cell_angle_alpha 110.858(2)
_cell_angle_beta 103.635(2)
_cell_angle_gamma 105.523(2)
_cell_formula_units_Z 1
_cell_length_a 15.3419(6)
_cell_length_b 15.4724(6)
_cell_length_c 17.5268(8)
_cell_measurement_reflns_used 9347
_cell_measurement_temperature 100(2)
_cell_measurement_theta_max 30.5085
_cell_measurement_theta_min 2.3315
_cell_volume 3483.6(3)
_computing_cell_refinement 'SAINT V8.34A (Bruker, 2014)'
_computing_data_collection 'Apex2 v2014.1-1 (Bruker, 2014)'
_computing_data_reduction 'SAINT V8.34A (Bruker, 2014)'
_computing_structure_refinement
;  
SHELXL-2014/7 (Sheldrick, 2014), 
SHELXLE Rev714 (H\"ubschle et al., 2011)
;
_computing_structure_solution 'SHELXS-97 (Sheldrick, 2008)'
_diffrn_ambient_temperature 100(2)
_diffrn_measured_fraction_theta_full 0.999
_diffrn_measured_fraction_theta_max 0.998
_diffrn_measurement_device_type 'Bruker AXS D8 Quest CMOS diffractometer'
_diffrn_measurement_method 'omega and phi scans'
_diffrn_radiation_monochromator 'laterally graded multilayer (Goebel) mirror'
_diffrn_radiation_type MoK\a
_diffrn_radiation_wavelength 0.71073
_diffrn_reflns_av_R_equivalents 0.0594
_diffrn_reflns_av_unetI/netI 0.0548
_diffrn_reflns_Laue_measured_fraction_full 0.999
_diffrn_reflns_Laue_measured_fraction_max 0.998
_diffrn_reflns_limit_h_max 18
_diffrn_reflns_limit_h_min -18
_diffrn_reflns_limit_k_max 18
_diffrn_reflns_limit_k_min -18
_diffrn_reflns_limit_l_max 21
_diffrn_reflns_limit_l_min -21
_diffrn_reflns_number 48685
_diffrn_reflns_point_group_measured_fraction_full 0.999
_diffrn_reflns_point_group_measured_fraction_max 0.998
_diffrn_reflns_theta_full 25.242
_diffrn_reflns_theta_max 25.681
_diffrn_reflns_theta_min 2.332
_diffrn_source 'I-mu-S microsource X-ray tube'
_exptl_absorpt_coefficient_mu 2.078
_exptl_absorpt_correction_T_max 0.7461
_exptl_absorpt_correction_T_min 0.5191
_exptl_absorpt_correction_type multi-scan
_exptl_absorpt_process_details 'Apex2 v2014.1-1 (Bruker, 2014)'
_exptl_crystal_colour colourless
_exptl_crystal_density_diffrn 1.507
_exptl_crystal_description block
_exptl_crystal_F_000 1586
_exptl_crystal_size_max 0.210
_exptl_crystal_size_mid 0.170
_exptl_crystal_size_min 0.140
_refine_diff_density_max 2.239
_refine_diff_density_min -2.282
_refine_diff_density_rms 0.158
_refine_ls_extinction_method none
_refine_ls_goodness_of_fit_ref 1.090
_refine_ls_hydrogen_treatment constr
_refine_ls_matrix_type full
_refine_ls_number_parameters 990
_refine_ls_number_reflns 13206
_refine_ls_number_restraints 668
_refine_ls_restrained_S_all 1.071
_refine_ls_R_factor_all 0.0604
_refine_ls_R_factor_gt 0.0425
_refine_ls_shift/su_max 0.001
_refine_ls_shift/su_mean 0.000
_refine_ls_structure_factor_coef Fsqd
_refine_ls_weighting_details 'w=1/[\s^2^(Fo^2^)+(0.0536P)^2^+12.5317P] where P=(Fo^2^+2Fc^2^)/3'
_refine_ls_weighting_scheme calc
_refine_ls_wR_factor_gt 0.1044
_refine_ls_wR_factor_ref 0.1199
_reflns_Friedel_coverage 0.000
_reflns_number_gt 10510
_reflns_number_total 13206
_reflns_threshold_expression 'I > 2\s(I)'
_cod_data_source_file d0dt00600a4.cif
_cod_data_source_block Quest15mz176_0m
_cod_depositor_comments 'Adding full bibliography for 7704247--7704266.cif.'
_cod_database_code 7704265
_shelx_shelxl_version_number 2014/7
_shelx_space_group_comment
;
The symmetry employed for this shelxl refinement is uniquely defined
by the following loop, which should always be used as a source of
symmetry information in preference to the above space-group names.
They are only intended as comments.
;
_shelx_estimated_absorpt_t_min 0.669
_shelx_estimated_absorpt_t_max 0.760

loop_
_space_group_symop_operation_xyz
'x, y, z'
'-x, -y, -z'

loop_
_atom_site_label
_atom_site_type_symbol
_atom_site_fract_x
_atom_site_fract_y
_atom_site_fract_z
_atom_site_U_iso_or_equiv
_atom_site_adp_type
_atom_site_occupancy
_atom_site_site_symmetry_order
_atom_site_calc_flag
_atom_site_refinement_flags_posn
_atom_site_refinement_flags_adp
_atom_site_refinement_flags_occupancy
_atom_site_disorder_assembly
_atom_site_disorder_group
C1 C 0.6410(4) 0.8677(5) 0.7793(4) 0.0277(13) Uani 1 1 d . . . . .
H1A H 0.6200 0.7986 0.7719 0.042 Uiso 1 1 calc R U . . .
H1B H 0.6182 0.9067 0.8220 0.042 Uiso 1 1 calc R U . . .
H1C H 0.7122 0.8978 0.8007 0.042 Uiso 1 1 calc R U . . .
C2 C 0.5989(4) 0.8676(4) 0.6925(4) 0.0180(11) Uani 1 1 d . . . . .
C3 C 0.5236(4) 0.9022(4) 0.6767(4) 0.0175(10) Uani 1 1 d . . . . .
C4 C 0.4809(4) 0.9022(4) 0.5955(4) 0.0174(10) Uani 1 1 d . . . . .
C5 C 0.3966(4) 0.9352(4) 0.5817(4) 0.0244(12) Uani 1 1 d . . . . .
H5A H 0.3737 0.9273 0.5216 0.037 Uiso 1 1 calc R U . . .
H5B H 0.4179 1.0057 0.6233 0.037 Uiso 1 1 calc R U . . .
H5C H 0.3437 0.8938 0.5913 0.037 Uiso 1 1 calc R U . . .
C6 C 0.4838(3) 0.9360(4) 0.7477(3) 0.0174(10) Uani 1 1 d . . . . .
C7 C 0.4085(4) 0.8666(4) 0.7534(3) 0.0186(11) Uani 1 1 d . . . . .
H7 H 0.3820 0.7984 0.7106 0.022 Uiso 1 1 calc R U . . .
C8 C 0.3714(4) 0.8934(4) 0.8189(4) 0.0205(11) Uani 1 1 d . . . . .
C9 C 0.4125(4) 0.9938(4) 0.8829(4) 0.0273(13) Uani 1 1 d . . . . .
H9 H 0.3907 1.0134 0.9305 0.033 Uiso 1 1 calc R U . . .
C10 C 0.4844(4) 1.0642(4) 0.8769(4) 0.0289(13) Uani 1 1 d . . . . .
H10 H 0.5100 1.1325 0.9190 0.035 Uiso 1 1 calc R U . . .
C11 C 0.5195(4) 1.0361(4) 0.8100(4) 0.0255(12) Uani 1 1 d . . . . .
H11 H 0.5686 1.0855 0.8065 0.031 Uiso 1 1 calc R U . . .
C12 C 0.4046(4) 0.7466(4) 0.8748(4) 0.0262(12) Uani 1 1 d . . . . .
H12A H 0.4242 0.7245 0.8241 0.039 Uiso 1 1 calc R U . . .
H12B H 0.4062 0.7018 0.9025 0.039 Uiso 1 1 calc R U . . .
H12C H 0.4496 0.8152 0.9172 0.039 Uiso 1 1 calc R U . . .
C13 C 0.3023(4) 0.7437(4) 0.8445(3) 0.0196(11) Uani 1 1 d . . . . .
C14 C 0.2874(4) 0.8168(4) 0.8195(4) 0.0211(11) Uani 1 1 d . . . . .
C15 C 0.1933(4) 0.8146(4) 0.7852(4) 0.0211(11) Uani 1 1 d . . . . .
C16 C 0.1801(4) 0.8901(5) 0.7524(4) 0.0312(14) Uani 1 1 d . . . . .
H16A H 0.1798 0.8675 0.6925 0.047 Uiso 1 1 calc R U . . .
H16B H 0.2337 0.9554 0.7909 0.047 Uiso 1 1 calc R U . . .
H16C H 0.1182 0.8963 0.7527 0.047 Uiso 1 1 calc R U . . .
C17 C 0.7134(4) 1.0577(4) 0.6362(4) 0.0217(11) Uani 1 1 d . . . . .
H17 H 0.6613 1.0518 0.6569 0.026 Uiso 1 1 calc R U . . .
C18 C 0.7946(4) 1.1455(4) 0.6695(4) 0.0287(13) Uani 1 1 d . . . . .
H18 H 0.8088 1.2090 0.7155 0.034 Uiso 1 1 calc R U . . .
C19 C 0.8498(4) 1.1197(4) 0.6211(4) 0.0256(12) Uani 1 1 d . . . . .
H19 H 0.9110 1.1635 0.6280 0.031 Uiso 1 1 calc R U . . .
C20 C 0.8233(4) 0.7742(4) 0.5870(4) 0.0226(12) Uani 1 1 d . . . . .
H20 H 0.7891 0.7279 0.6040 0.027 Uiso 1 1 calc R U . . .
C21 C 0.9230(4) 0.8050(4) 0.6035(4) 0.0267(13) Uani 1 1 d . . . . .
H21 H 0.9686 0.7850 0.6325 0.032 Uiso 1 1 calc R U . . .
C22 C 0.9393(4) 0.8708(4) 0.5679(4) 0.0248(12) Uani 1 1 d . . . . .
H22 H 1.0005 0.9054 0.5677 0.030 Uiso 1 1 calc R U . . .
C23 C 0.6306(4) 0.8104(4) 0.2974(4) 0.0242(12) Uani 1 1 d . . . . .
H23 H 0.5646 0.7661 0.2634 0.029 Uiso 1 1 calc R U . . .
C24 C 0.6960(5) 0.8510(5) 0.2640(4) 0.0308(13) Uani 1 1 d . . . . .
H24 H 0.6841 0.8411 0.2052 0.037 Uiso 1 1 calc R U . . .
C25 C 0.7804(4) 0.9079(5) 0.3346(4) 0.0288(13) Uani 1 1 d . . . . .
H25 H 0.8400 0.9452 0.3335 0.035 Uiso 1 1 calc R U . . .
C26 C 0.4635(4) 0.6259(4) 0.5491(4) 0.0226(12) Uani 1 1 d . . . . .
H26 H 0.4925 0.6717 0.6097 0.027 Uiso 1 1 calc R U . . .
C27 C 0.3889(4) 0.5301(4) 0.5135(4) 0.0251(12) Uani 1 1 d . . . . .
H27 H 0.3587 0.4991 0.5437 0.030 Uiso 1 1 calc R U . . .
C28 C 0.3705(4) 0.4924(4) 0.4258(4) 0.0224(12) Uani 1 1 d . . . . .
H28 H 0.3231 0.4284 0.3827 0.027 Uiso 1 1 calc R U . . .
C29 C 0.6961(4) 0.6207(4) 0.3686(4) 0.0219(11) Uani 1 1 d . . . . .
H29 H 0.7619 0.6664 0.4007 0.026 Uiso 1 1 calc R U . . .
C30 C 0.6663(4) 0.5259(4) 0.2988(4) 0.0266(12) Uani 1 1 d . . . . .
H30 H 0.7056 0.4947 0.2749 0.032 Uiso 1 1 calc R U . . .
C31 C 0.5661(4) 0.4884(4) 0.2729(4) 0.0269(12) Uani 1 1 d . . . . .
H31 H 0.5228 0.4246 0.2262 0.032 Uiso 1 1 calc R U . . .
C32 C 0.4207(4) 0.7801(4) 0.3262(4) 0.0226(12) Uani 1 1 d . . . . .
H32 H 0.4395 0.8508 0.3542 0.027 Uiso 1 1 calc R U . . .
C33 C 0.3463(4) 0.7161(5) 0.2454(4) 0.0270(12) Uani 1 1 d . . . . .
H33 H 0.3064 0.7336 0.2081 0.032 Uiso 1 1 calc R U . . .
C34 C 0.3430(4) 0.6216(4) 0.2312(4) 0.0254(12) Uani 1 1 d . . . . .
H34 H 0.2988 0.5606 0.1815 0.031 Uiso 1 1 calc R U . . .
C35 C 0.2157(4) 0.7945(5) 1.0163(4) 0.0320(14) Uani 1 1 d . . . . .
H35 H 0.2742 0.8014 1.0051 0.038 Uiso 1 1 calc R U . . .
C36 C 0.2112(5) 0.8502(6) 1.0965(5) 0.0481(19) Uani 1 1 d . . . . .
H36 H 0.2635 0.9005 1.1489 0.058 Uiso 1 1 calc R U . . .
C37 C 0.1136(5) 0.8158(6) 1.0828(5) 0.055(2) Uani 1 1 d . . . . .
H37 H 0.0855 0.8387 1.1249 0.065 Uiso 1 1 calc R U . . .
C38 C -0.0505(4) 0.4283(5) 0.8583(4) 0.0381(17) Uani 1 1 d . . . . .
H38 H -0.0339 0.3780 0.8223 0.046 Uiso 1 1 calc R U . . .
C39 C -0.1086(4) 0.4139(7) 0.9061(5) 0.053(2) Uani 1 1 d . . . . .
H39 H -0.1383 0.3537 0.9095 0.064 Uiso 1 1 calc R U . . .
C40 C -0.1140(4) 0.5037(7) 0.9468(5) 0.049(2) Uani 1 1 d . . . . .
H40 H -0.1489 0.5182 0.9847 0.059 Uiso 1 1 calc R U . . .
C41 C -0.1100(4) 0.6989(4) 0.7512(4) 0.0272(13) Uani 1 1 d . . . . .
H41 H -0.1039 0.6908 0.6966 0.033 Uiso 1 1 calc R U . . .
C42 C -0.1723(4) 0.7381(5) 0.7831(5) 0.0385(16) Uani 1 1 d . . . . .
H42 H -0.2161 0.7611 0.7559 0.046 Uiso 1 1 calc R U . . .
C43 C -0.1567(5) 0.7363(6) 0.8620(5) 0.0463(19) Uani 1 1 d . . . . .
H43 H -0.1881 0.7593 0.9011 0.056 Uiso 1 1 calc R U . . .
C44 C 0.1745(4) 0.4452(5) 0.8343(4) 0.0316(14) Uani 1 1 d . . . . .
H44 H 0.2099 0.4927 0.8941 0.038 Uiso 1 1 calc R U . . .
C45 C 0.1791(4) 0.3516(5) 0.7957(5) 0.0374(16) Uani 1 1 d . . . . .
H45 H 0.2163 0.3232 0.8230 0.045 Uiso 1 1 calc R U . . .
C46 C 0.1179(4) 0.3090(5) 0.7090(5) 0.0306(14) Uani 1 1 d . . . . .
H46 H 0.1056 0.2450 0.6646 0.037 Uiso 1 1 calc R U . . .
C47 C 0.1423(4) 0.6020(4) 0.6142(4) 0.0248(12) Uani 1 1 d . . . . .
H47 H 0.1693 0.6731 0.6387 0.030 Uiso 1 1 calc R U . . .
C48 C 0.1458(4) 0.5387(5) 0.5369(4) 0.0263(12) Uani 1 1 d . . . . .
H48 H 0.1741 0.5566 0.4992 0.032 Uiso 1 1 calc R U . . .
C49 C 0.0988(4) 0.4436(5) 0.5272(4) 0.0265(12) Uani 1 1 d . . . . .
H49 H 0.0890 0.3824 0.4805 0.032 Uiso 1 1 calc R U . . .
C50 C -0.1776(4) 0.4423(4) 0.6658(4) 0.0222(11) Uani 1 1 d . . . . .
H50 H -0.2010 0.4881 0.6985 0.027 Uiso 1 1 calc R U . . .
C51 C -0.2373(4) 0.3461(4) 0.5982(4) 0.0228(12) Uani 1 1 d . . . . .
H51 H -0.3062 0.3148 0.5761 0.027 Uiso 1 1 calc R U . . .
C52 C -0.1729(4) 0.3072(4) 0.5715(4) 0.0219(11) Uani 1 1 d . . . . .
H52 H -0.1901 0.2420 0.5265 0.026 Uiso 1 1 calc R U . . .
C53 C 0.7456(11) 0.8456(15) 0.0340(12) 0.073(3) Uani 0.373(11) 1 d G U P A 1
H53B H 0.6792 0.8007 0.0056 0.088 Uiso 0.373(11) 1 calc R U P A 1
C54 C 0.8091(13) 0.8327(14) 0.0960(13) 0.070(3) Uani 0.373(11) 1 d DG U P A 1
H54 H 0.7862 0.7791 0.1101 0.084 Uiso 0.373(11) 1 calc R U P A 1
C55 C 0.9062(13) 0.8983(14) 0.1376(13) 0.070(3) Uani 0.373(11) 1 d DG U P A 1
C56 C 0.9397(12) 0.9768(13) 0.1171(12) 0.074(3) Uani 0.373(11) 1 d DG U P A 1
H56 H 1.0061 1.0217 0.1455 0.089 Uiso 0.373(11) 1 calc R U P A 1
C57 C 0.8762(15) 0.9897(14) 0.0551(12) 0.073(3) Uani 0.373(11) 1 d G U P A 1
H57 H 0.8991 1.0433 0.0411 0.087 Uiso 0.373(11) 1 calc R U P A 1
C58 C 0.7791(14) 0.9241(17) 0.0135(11) 0.073(3) Uani 0.373(11) 1 d G U P A 1
H58 H 0.7357 0.9329 -0.0289 0.087 Uiso 0.373(11) 1 calc R U P A 1
C59 C 0.9766(14) 0.9010(16) 0.2193(13) 0.058(4) Uani 0.373(11) 1 d D U P A 1
H59A H 0.9507 0.9149 0.2665 0.087 Uiso 0.373(11) 1 calc R U P A 1
H59B H 1.0407 0.9538 0.2394 0.087 Uiso 0.373(11) 1 calc R U P A 1
H59C H 0.9827 0.8360 0.2036 0.087 Uiso 0.373(11) 1 calc R U P A 1
C53B C 0.7816(7) 0.8883(8) 0.0448(7) 0.067(2) Uani 0.627(11) 1 d DG U P A 2
C54B C 0.8352(8) 0.8675(8) 0.1068(7) 0.064(2) Uani 0.627(11) 1 d DG U P A 2
H54B H 0.8053 0.8113 0.1155 0.076 Uiso 0.627(11) 1 calc R U P A 2
C55B C 0.9327(8) 0.9290(9) 0.1562(7) 0.075(3) Uani 0.627(11) 1 d G U P A 2
H55B H 0.9694 0.9147 0.1986 0.090 Uiso 0.627(11) 1 calc R U P A 2
C56B C 0.9765(7) 1.0112(9) 0.1436(8) 0.081(3) Uani 0.627(11) 1 d G U P A 2
H56B H 1.0432 1.0532 0.1773 0.098 Uiso 0.627(11) 1 calc R U P A 2
C57B C 0.9229(9) 1.0320(8) 0.0816(8) 0.080(3) Uani 0.627(11) 1 d G U P A 2
H57B H 0.9528 1.0882 0.0729 0.096 Uiso 0.627(11) 1 calc R U P A 2
C58B C 0.8254(9) 0.9706(8) 0.0322(7) 0.070(3) Uani 0.627(11) 1 d DG U P A 2
H58B H 0.7887 0.9848 -0.0102 0.084 Uiso 0.627(11) 1 calc R U P A 2
C59B C 0.6755(10) 0.8193(11) -0.0133(9) 0.072(4) Uani 0.627(11) 1 d D U P A 2
H59D H 0.6725 0.7540 -0.0526 0.108 Uiso 0.627(11) 1 calc R U P A 2
H59E H 0.6476 0.8494 -0.0481 0.108 Uiso 0.627(11) 1 calc R U P A 2
H59F H 0.6385 0.8101 0.0238 0.108 Uiso 0.627(11) 1 calc R U P A 2
C61 C 0.4705(16) 0.5734(19) 0.0273(16) 0.097(5) Uani 0.271(6) 1 d DG U P B -1
C62 C 0.524(2) 0.556(2) 0.0916(17) 0.097(5) Uani 0.271(6) 1 d DG U P B -1
H62 H 0.5277 0.5864 0.1502 0.116 Uiso 0.271(6) 1 calc R U P B -1
C63 C 0.574(2) 0.493(3) 0.070(2) 0.100(5) Uani 0.271(6) 1 d G U P B -1
H63 H 0.6108 0.4806 0.1138 0.120 Uiso 0.271(6) 1 calc R U P B -1
C64 C 0.569(2) 0.448(3) -0.016(2) 0.099(5) Uani 0.271(6) 1 d G U P B -1
H64 H 0.6030 0.4047 -0.0308 0.119 Uiso 0.271(6) 1 calc R U P B -1
C65 C 0.515(2) 0.465(3) -0.0802(19) 0.100(5) Uani 0.271(6) 1 d G U P B -1
H65 H 0.5121 0.4346 -0.1389 0.120 Uiso 0.271(6) 1 calc R U P B -1
C66 C 0.466(2) 0.528(2) -0.0585(16) 0.096(5) Uani 0.271(6) 1 d DG U P B -1
H66 H 0.4289 0.5405 -0.1024 0.115 Uiso 0.271(6) 1 calc R U P B -1
C67 C 0.416(2) 0.643(2) 0.0520(17) 0.069(6) Uani 0.271(6) 1 d D U P B -1
H67A H 0.3536 0.6162 0.0042 0.103 Uiso 0.271(6) 1 calc R U P B -1
H67B H 0.4554 0.7099 0.0617 0.103 Uiso 0.271(6) 1 calc R U P B -1
H67C H 0.4056 0.6465 0.1058 0.103 Uiso 0.271(6) 1 calc R U P B -1
C61B C 0.434(3) 0.575(3) 0.043(2) 0.098(5) Uani 0.229(6) 1 d G U P B -2
H61B H 0.3954 0.6134 0.0562 0.117 Uiso 0.229(6) 1 calc R U P B -2
C62B C 0.401(2) 0.476(3) 0.029(2) 0.097(5) Uani 0.229(6) 1 d DG U P B -2
H62B H 0.3395 0.4461 0.0321 0.117 Uiso 0.229(6) 1 calc R U P B -2
C63B C 0.457(2) 0.420(2) 0.0101(17) 0.103(5) Uani 0.229(6) 1 d DG U P B -2
C64B C 0.546(2) 0.463(3) 0.005(2) 0.101(5) Uani 0.229(6) 1 d DG U P B -2
H64B H 0.5842 0.4246 -0.0074 0.121 Uiso 0.229(6) 1 calc R U P B -2
C65B C 0.579(2) 0.562(3) 0.020(2) 0.101(5) Uani 0.229(6) 1 d G U P B -2
H65B H 0.6402 0.5919 0.0166 0.121 Uiso 0.229(6) 1 calc R U P B -2
C66B C 0.523(3) 0.618(2) 0.039(2) 0.098(5) Uani 0.229(6) 1 d G U P B -2
H66B H 0.5457 0.6863 0.0484 0.118 Uiso 0.229(6) 1 calc R U P B -2
C67B C 0.419(3) 0.310(2) -0.005(3) 0.125(10) Uani 0.229(6) 1 d D U P B -2
H67D H 0.4219 0.2674 -0.0607 0.188 Uiso 0.229(6) 1 calc R U P B -2
H67E H 0.3514 0.2895 -0.0087 0.188 Uiso 0.229(6) 1 calc R U P B -2
H67F H 0.4593 0.3039 0.0431 0.188 Uiso 0.229(6) 1 calc R U P B -2
B1 B 0.8400(4) 0.9567(5) 0.5010(4) 0.0203(12) Uani 1 1 d . . . . .
H1 H 0.9034 0.9994 0.5034 0.024 Uiso 1 1 calc R U . . .
B2 B 0.4362(4) 0.5478(5) 0.3196(4) 0.0197(12) Uani 1 1 d . . . . .
H2 H 0.3880 0.4806 0.2724 0.024 Uiso 1 1 calc R U . . .
B3 B -0.0458(5) 0.6792(7) 0.9548(5) 0.0391(19) Uani 1 1 d . . . . .
H3 H -0.0780 0.6988 0.9979 0.047 Uiso 1 1 calc R U . . .
B4 B 0.0141(4) 0.3673(5) 0.6124(5) 0.0236(13) Uani 1 1 d . . . . .
H4 H -0.0010 0.3013 0.5627 0.028 Uiso 1 1 calc R U . . .
N1 N 0.8034(3) 1.0222(3) 0.5619(3) 0.0189(9) Uani 1 1 d . . . . .
N2 N 0.7177(3) 0.9825(3) 0.5711(3) 0.0169(9) Uani 1 1 d . . . . .
N3 N 0.8559(3) 0.8789(3) 0.5336(3) 0.0176(9) Uani 1 1 d . . . . .
N4 N 0.7826(3) 0.8178(3) 0.5448(3) 0.0184(9) Uani 1 1 d . . . . .
N5 N 0.7667(3) 0.9034(3) 0.4066(3) 0.0199(9) Uani 1 1 d . . . . .
N6 N 0.6729(3) 0.8418(3) 0.3832(3) 0.0193(9) Uani 1 1 d . . . . .
N7 N 0.4295(3) 0.5594(3) 0.4090(3) 0.0192(9) Uani 1 1 d . . . . .
N8 N 0.4877(3) 0.6434(3) 0.4862(3) 0.0178(9) Uani 1 1 d . . . . .
N9 N 0.5397(3) 0.5563(3) 0.3238(3) 0.0186(9) Uani 1 1 d . . . . .
N10 N 0.6197(3) 0.6392(3) 0.3845(3) 0.0184(9) Uani 1 1 d . . . . .
N11 N 0.4136(3) 0.6304(3) 0.3002(3) 0.0192(9) Uani 1 1 d . . . . .
N12 N 0.4623(3) 0.7294(3) 0.3594(3) 0.0204(9) Uani 1 1 d . . . . .
N13 N 0.0646(4) 0.7443(5) 0.9995(3) 0.0372(13) Uani 1 1 d . . . . .
N14 N 0.1272(3) 0.7299(4) 0.9570(3) 0.0279(11) Uani 1 1 d . . . . .
N15 N -0.0616(3) 0.5689(5) 0.9247(3) 0.0355(13) Uani 1 1 d . . . . .
N16 N -0.0212(3) 0.5233(4) 0.8702(3) 0.0286(11) Uani 1 1 d . . . . .
N17 N -0.0892(3) 0.6966(4) 0.8761(3) 0.0323(12) Uani 1 1 d . . . . .
N18 N -0.0594(3) 0.6737(3) 0.8076(3) 0.0235(10) Uani 1 1 d . . . . .
N19 N 0.0785(3) 0.3744(3) 0.6984(3) 0.0246(10) Uani 1 1 d . . . . .
N20 N 0.1133(3) 0.4592(3) 0.7755(3) 0.0233(10) Uani 1 1 d . . . . .
N21 N 0.0693(3) 0.4521(3) 0.5949(3) 0.0208(10) Uani 1 1 d . . . . .
N22 N 0.0959(3) 0.5507(3) 0.6507(3) 0.0210(9) Uani 1 1 d . . . . .
N23 N -0.0815(3) 0.3764(3) 0.6194(3) 0.0191(9) Uani 1 1 d . . . . .
N24 N -0.0829(3) 0.4620(3) 0.6784(3) 0.0173(9) Uani 1 1 d . . . . .
O1 O 0.6346(2) 0.8307(3) 0.6351(2) 0.0175(7) Uani 1 1 d . . . . .
O2 O 0.5098(2) 0.8769(3) 0.5321(2) 0.0192(8) Uani 1 1 d . . . . .
O3 O 0.2375(3) 0.6739(3) 0.8446(3) 0.0220(8) Uani 1 1 d . . . . .
O4 O 0.1153(2) 0.7495(3) 0.7761(3) 0.0222(8) Uani 1 1 d . . . . .
Tb1 Tb 0.60901(2) 0.79606(2) 0.49172(2) 0.01357(8) Uani 1 1 d . . . . .
Tb2 Tb 0.06989(2) 0.60734(2) 0.79488(2) 0.01608(8) Uani 1 1 d . . . . .

loop_
_atom_site_aniso_label
_atom_site_aniso_U_11
_atom_site_aniso_U_22
_atom_site_aniso_U_33
_atom_site_aniso_U_23
_atom_site_aniso_U_13
_atom_site_aniso_U_12
C1 0.029(3) 0.040(3) 0.023(3) 0.016(3) 0.010(2) 0.023(3)
C2 0.015(2) 0.017(3) 0.022(3) 0.009(2) 0.008(2) 0.004(2)
C3 0.014(2) 0.017(2) 0.021(3) 0.008(2) 0.009(2) 0.005(2)
C4 0.017(2) 0.015(2) 0.021(3) 0.008(2) 0.009(2) 0.007(2)
C5 0.021(3) 0.027(3) 0.027(3) 0.011(3) 0.010(2) 0.013(2)
C6 0.013(2) 0.020(3) 0.018(3) 0.007(2) 0.006(2) 0.006(2)
C7 0.019(2) 0.018(3) 0.017(3) 0.006(2) 0.006(2) 0.007(2)
C8 0.016(2) 0.024(3) 0.022(3) 0.010(2) 0.008(2) 0.009(2)
C9 0.027(3) 0.028(3) 0.018(3) 0.002(2) 0.011(2) 0.007(2)
C10 0.026(3) 0.019(3) 0.026(3) -0.002(2) 0.011(2) 0.000(2)
C11 0.018(3) 0.020(3) 0.032(3) 0.007(3) 0.012(2) 0.000(2)
C12 0.020(3) 0.032(3) 0.032(3) 0.017(3) 0.012(2) 0.013(2)
C13 0.018(2) 0.029(3) 0.014(3) 0.007(2) 0.008(2) 0.012(2)
C14 0.018(2) 0.027(3) 0.021(3) 0.011(2) 0.010(2) 0.008(2)
C15 0.020(3) 0.027(3) 0.021(3) 0.012(2) 0.010(2) 0.012(2)
C16 0.021(3) 0.034(3) 0.046(4) 0.027(3) 0.012(3) 0.010(3)
C17 0.024(3) 0.025(3) 0.022(3) 0.011(2) 0.010(2) 0.015(2)
C18 0.031(3) 0.016(3) 0.031(3) 0.006(3) 0.011(3) 0.006(2)
C19 0.025(3) 0.012(3) 0.033(3) 0.007(2) 0.009(2) 0.001(2)
C20 0.018(3) 0.023(3) 0.028(3) 0.014(3) 0.008(2) 0.007(2)
C21 0.016(3) 0.025(3) 0.032(3) 0.012(3) 0.002(2) 0.006(2)
C22 0.012(2) 0.025(3) 0.033(3) 0.012(3) 0.005(2) 0.006(2)
C23 0.025(3) 0.028(3) 0.020(3) 0.010(2) 0.009(2) 0.011(2)
C24 0.042(3) 0.034(3) 0.024(3) 0.017(3) 0.018(3) 0.014(3)
C25 0.030(3) 0.032(3) 0.032(3) 0.019(3) 0.019(3) 0.008(3)
C26 0.022(3) 0.025(3) 0.029(3) 0.016(3) 0.012(2) 0.012(2)
C27 0.020(3) 0.028(3) 0.039(4) 0.023(3) 0.015(2) 0.011(2)
C28 0.017(2) 0.016(3) 0.033(3) 0.013(2) 0.007(2) 0.003(2)
C29 0.017(2) 0.020(3) 0.030(3) 0.012(2) 0.011(2) 0.006(2)
C30 0.030(3) 0.025(3) 0.030(3) 0.009(3) 0.018(3) 0.015(2)
C31 0.030(3) 0.019(3) 0.024(3) 0.002(2) 0.011(2) 0.008(2)
C32 0.017(2) 0.024(3) 0.029(3) 0.014(3) 0.008(2) 0.008(2)
C33 0.024(3) 0.036(3) 0.027(3) 0.020(3) 0.008(2) 0.014(3)
C34 0.017(2) 0.032(3) 0.022(3) 0.010(3) 0.003(2) 0.007(2)
C35 0.023(3) 0.036(3) 0.027(3) 0.008(3) 0.006(2) 0.009(3)
C36 0.035(4) 0.054(5) 0.028(4) -0.005(3) 0.003(3) 0.018(3)
C37 0.036(4) 0.079(6) 0.028(4) -0.001(4) 0.012(3) 0.027(4)
C38 0.022(3) 0.049(4) 0.029(4) 0.028(3) -0.007(3) -0.007(3)
C39 0.019(3) 0.082(6) 0.044(5) 0.052(5) -0.009(3) -0.015(4)
C40 0.015(3) 0.098(7) 0.024(4) 0.039(4) 0.001(3) -0.003(4)
C41 0.023(3) 0.028(3) 0.035(4) 0.015(3) 0.011(2) 0.012(2)
C42 0.027(3) 0.038(4) 0.044(4) 0.010(3) 0.009(3) 0.019(3)
C43 0.028(3) 0.062(5) 0.041(4) 0.005(4) 0.013(3) 0.029(3)
C44 0.031(3) 0.041(4) 0.034(4) 0.027(3) 0.011(3) 0.018(3)
C45 0.027(3) 0.040(4) 0.065(5) 0.040(4) 0.015(3) 0.020(3)
C46 0.026(3) 0.027(3) 0.054(4) 0.027(3) 0.021(3) 0.015(3)
C47 0.021(3) 0.030(3) 0.028(3) 0.019(3) 0.011(2) 0.008(2)
C48 0.025(3) 0.041(3) 0.023(3) 0.020(3) 0.014(2) 0.015(3)
C49 0.027(3) 0.035(3) 0.025(3) 0.014(3) 0.015(2) 0.017(3)
C50 0.023(3) 0.029(3) 0.026(3) 0.018(3) 0.015(2) 0.013(2)
C51 0.017(3) 0.021(3) 0.031(3) 0.016(3) 0.008(2) 0.003(2)
C52 0.020(3) 0.015(3) 0.028(3) 0.010(2) 0.007(2) 0.002(2)
C53 0.082(6) 0.076(6) 0.057(5) 0.012(4) 0.034(4) 0.042(5)
C54 0.081(5) 0.074(6) 0.054(5) 0.009(4) 0.035(3) 0.044(4)
C55 0.079(5) 0.075(6) 0.056(4) 0.016(4) 0.031(3) 0.044(4)
C56 0.088(5) 0.074(5) 0.056(4) 0.013(4) 0.033(4) 0.041(4)
C57 0.086(6) 0.074(6) 0.055(5) 0.013(4) 0.034(4) 0.041(4)
C58 0.086(6) 0.074(6) 0.054(5) 0.010(4) 0.036(4) 0.042(4)
C59 0.057(4) 0.058(4) 0.058(4) 0.021(3) 0.028(2) 0.023(2)
C53B 0.080(5) 0.069(5) 0.054(4) 0.014(4) 0.040(3) 0.037(4)
C54B 0.077(5) 0.066(5) 0.051(4) 0.012(4) 0.041(3) 0.036(4)
C55B 0.079(5) 0.072(5) 0.063(5) 0.003(4) 0.040(3) 0.037(4)
C56B 0.087(6) 0.073(5) 0.061(5) 0.003(4) 0.035(4) 0.029(4)
C57B 0.086(5) 0.076(6) 0.060(5) 0.003(4) 0.038(4) 0.033(4)
C58B 0.085(5) 0.068(5) 0.053(4) 0.013(4) 0.039(4) 0.034(4)
C59B 0.079(5) 0.074(7) 0.058(6) 0.010(5) 0.039(4) 0.039(4)
C61 0.092(10) 0.108(10) 0.056(8) 0.026(7) 0.001(7) 0.026(8)
C62 0.090(10) 0.107(9) 0.057(8) 0.026(7) 0.000(8) 0.024(8)
C63 0.093(10) 0.111(10) 0.059(8) 0.025(7) -0.002(8) 0.027(8)
C64 0.090(10) 0.109(10) 0.059(8) 0.025(7) -0.002(8) 0.026(8)
C65 0.093(11) 0.112(10) 0.058(8) 0.025(7) -0.001(8) 0.029(8)
C66 0.089(10) 0.108(10) 0.056(8) 0.026(7) 0.000(8) 0.026(8)
C67 0.081(11) 0.089(11) 0.030(10) 0.041(8) 0.010(8) 0.012(9)
C61B 0.090(10) 0.109(9) 0.056(9) 0.027(8) 0.000(8) 0.022(8)
C62B 0.092(10) 0.109(9) 0.054(9) 0.026(8) 0.001(8) 0.022(8)
C63B 0.093(10) 0.112(9) 0.061(9) 0.023(8) 0.000(8) 0.024(8)
C64B 0.092(10) 0.111(9) 0.058(9) 0.024(7) -0.002(8) 0.024(8)
C65B 0.092(10) 0.111(9) 0.058(9) 0.024(7) -0.001(8) 0.024(8)
C66B 0.091(10) 0.107(10) 0.058(9) 0.026(8) 0.001(8) 0.022(8)
C67B 0.118(18) 0.116(10) 0.093(19) 0.033(9) 0.005(15) 0.025(9)
B1 0.017(3) 0.020(3) 0.028(3) 0.012(3) 0.012(3) 0.007(2)
B2 0.015(3) 0.022(3) 0.018(3) 0.006(3) 0.006(2) 0.008(2)
B3 0.023(3) 0.078(6) 0.017(4) 0.016(4) 0.014(3) 0.023(4)
B4 0.021(3) 0.024(3) 0.028(4) 0.011(3) 0.013(3) 0.009(3)
N1 0.019(2) 0.017(2) 0.022(2) 0.0096(19) 0.0081(19) 0.0054(18)
N2 0.016(2) 0.014(2) 0.020(2) 0.0072(18) 0.0077(18) 0.0052(17)
N3 0.012(2) 0.018(2) 0.023(2) 0.0094(19) 0.0089(18) 0.0054(17)
N4 0.015(2) 0.019(2) 0.022(2) 0.0096(19) 0.0076(18) 0.0066(18)
N5 0.022(2) 0.019(2) 0.025(3) 0.015(2) 0.0127(19) 0.0065(19)
N6 0.018(2) 0.019(2) 0.025(3) 0.012(2) 0.0116(19) 0.0068(18)
N7 0.015(2) 0.017(2) 0.025(3) 0.010(2) 0.0065(18) 0.0056(18)
N8 0.016(2) 0.019(2) 0.020(2) 0.0098(19) 0.0064(18) 0.0064(18)
N9 0.018(2) 0.015(2) 0.022(2) 0.0070(19) 0.0076(18) 0.0070(18)
N10 0.016(2) 0.014(2) 0.027(3) 0.0094(19) 0.0106(19) 0.0051(17)
N11 0.015(2) 0.020(2) 0.018(2) 0.0066(19) 0.0041(18) 0.0041(18)
N12 0.017(2) 0.019(2) 0.024(3) 0.010(2) 0.0063(19) 0.0069(18)
N13 0.024(3) 0.060(4) 0.018(3) 0.004(3) 0.009(2) 0.019(3)
N14 0.020(2) 0.038(3) 0.022(3) 0.009(2) 0.009(2) 0.011(2)
N15 0.017(2) 0.069(4) 0.019(3) 0.023(3) 0.008(2) 0.010(2)
N16 0.019(2) 0.042(3) 0.023(3) 0.021(2) 0.005(2) 0.003(2)
N17 0.025(2) 0.050(3) 0.022(3) 0.010(2) 0.014(2) 0.020(2)
N18 0.021(2) 0.025(2) 0.024(3) 0.009(2) 0.012(2) 0.009(2)
N19 0.021(2) 0.024(2) 0.036(3) 0.017(2) 0.014(2) 0.012(2)
N20 0.026(2) 0.027(2) 0.026(3) 0.017(2) 0.013(2) 0.014(2)
N21 0.019(2) 0.021(2) 0.026(3) 0.010(2) 0.0122(19) 0.0098(19)
N22 0.019(2) 0.024(2) 0.021(2) 0.010(2) 0.0083(19) 0.0078(19)
N23 0.018(2) 0.018(2) 0.027(3) 0.012(2) 0.0118(19) 0.0087(18)
N24 0.015(2) 0.022(2) 0.017(2) 0.0107(19) 0.0061(17) 0.0077(18)
O1 0.0174(17) 0.0210(18) 0.020(2) 0.0112(16) 0.0095(15) 0.0100(15)
O2 0.0175(17) 0.0223(19) 0.021(2) 0.0098(16) 0.0092(15) 0.0098(15)
O3 0.0172(18) 0.028(2) 0.027(2) 0.0157(18) 0.0112(16) 0.0095(16)
O4 0.0158(17) 0.024(2) 0.029(2) 0.0135(18) 0.0098(16) 0.0080(16)
Tb1 0.01173(12) 0.01505(13) 0.01645(14) 0.00824(10) 0.00696(10) 0.00564(10)
Tb2 0.01384(13) 0.02128(14) 0.01729(15) 0.01112(11) 0.00809(10) 0.00733(10)

loop_
_atom_type_symbol
_atom_type_description
_atom_type_scat_dispersion_real
_atom_type_scat_dispersion_imag
_atom_type_scat_source
C C 0.0033 0.0016 'International Tables Vol C Tables 4.2.6.8 and 6.1.1.4'
H H 0.0000 0.0000 'International Tables Vol C Tables 4.2.6.8 and 6.1.1.4'
B B 0.0013 0.0007 'International Tables Vol C Tables 4.2.6.8 and 6.1.1.4'
N N 0.0061 0.0033 'International Tables Vol C Tables 4.2.6.8 and 6.1.1.4'
O O 0.0106 0.0060 'International Tables Vol C Tables 4.2.6.8 and 6.1.1.4'
Tb Tb -0.1723 4.1537 'International Tables Vol C Tables 4.2.6.8 and 6.1.1.4'

loop_
_geom_angle_atom_site_label_1
_geom_angle_atom_site_label_2
_geom_angle_atom_site_label_3
_geom_angle
_geom_angle_site_symmetry_1
_geom_angle_site_symmetry_3
_geom_angle_publ_flag
C2 C1 H1A 109.5 . . ?
C2 C1 H1B 109.5 . . ?
H1A C1 H1B 109.5 . . ?
C2 C1 H1C 109.5 . . ?
H1A C1 H1C 109.5 . . ?
H1B C1 H1C 109.5 . . ?
O1 C2 C3 124.2(5) . . ?
O1 C2 C1 114.7(4) . . ?
C3 C2 C1 121.0(5) . . ?
C2 C3 C4 122.9(5) . . ?
C2 C3 C6 118.3(5) . . ?
C4 C3 C6 118.8(4) . . ?
O2 C4 C3 123.9(5) . . ?
O2 C4 C5 116.3(5) . . ?
C3 C4 C5 119.8(5) . . ?
C4 C5 H5A 109.5 . . ?
C4 C5 H5B 109.5 . . ?
H5A C5 H5B 109.5 . . ?
C4 C5 H5C 109.5 . . ?
H5A C5 H5C 109.5 . . ?
H5B C5 H5C 109.5 . . ?
C11 C6 C7 117.5(5) . . ?
C11 C6 C3 122.2(5) . . ?
C7 C6 C3 120.3(5) . . ?
C8 C7 C6 122.5(5) . . ?
C8 C7 H7 118.7 . . ?
C6 C7 H7 118.7 . . ?
C7 C8 C9 118.3(5) . . ?
C7 C8 C14 120.3(5) . . ?
C9 C8 C14 121.4(5) . . ?
C10 C9 C8 120.1(5) . . ?
C10 C9 H9 119.9 . . ?
C8 C9 H9 119.9 . . ?
C9 C10 C11 120.6(5) . . ?
C9 C10 H10 119.7 . . ?
C11 C10 H10 119.7 . . ?
C10 C11 C6 120.9(5) . . ?
C10 C11 H11 119.5 . . ?
C6 C11 H11 119.5 . . ?
C13 C12 H12A 109.5 . . ?
C13 C12 H12B 109.5 . . ?
H12A C12 H12B 109.5 . . ?
C13 C12 H12C 109.5 . . ?
H12A C12 H12C 109.5 . . ?
H12B C12 H12C 109.5 . . ?
O3 C13 C14 125.9(5) . . ?
O3 C13 C12 115.2(5) . . ?
C14 C13 C12 118.9(5) . . ?
C13 C14 C15 121.8(5) . . ?
C13 C14 C8 120.0(5) . . ?
C15 C14 C8 117.9(5) . . ?
O4 C15 C14 124.4(5) . . ?
O4 C15 C16 115.6(5) . . ?
C14 C15 C16 119.9(5) . . ?
C15 C16 H16A 109.5 . . ?
C15 C16 H16B 109.5 . . ?
H16A C16 H16B 109.5 . . ?
C15 C16 H16C 109.5 . . ?
H16A C16 H16C 109.5 . . ?
H16B C16 H16C 109.5 . . ?
N2 C17 C18 111.5(5) . . ?
N2 C17 H17 124.2 . . ?
C18 C17 H17 124.2 . . ?
C19 C18 C17 104.3(5) . . ?
C19 C18 H18 127.8 . . ?
C17 C18 H18 127.8 . . ?
N1 C19 C18 109.1(5) . . ?
N1 C19 H19 125.4 . . ?
C18 C19 H19 125.4 . . ?
N4 C20 C21 111.6(5) . . ?
N4 C20 H20 124.2 . . ?
C21 C20 H20 124.2 . . ?
C22 C21 C20 103.5(5) . . ?
C22 C21 H21 128.3 . . ?
C20 C21 H21 128.3 . . ?
N3 C22 C21 109.7(5) . . ?
N3 C22 H22 125.2 . . ?
C21 C22 H22 125.2 . . ?
N6 C23 C24 111.0(5) . . ?
N6 C23 H23 124.5 . . ?
C24 C23 H23 124.5 . . ?
C25 C24 C23 104.3(5) . . ?
C25 C24 H24 127.9 . . ?
C23 C24 H24 127.9 . . ?
N5 C25 C24 109.5(5) . . ?
N5 C25 H25 125.2 . . ?
C24 C25 H25 125.2 . . ?
N8 C26 C27 111.0(5) . . ?
N8 C26 H26 124.5 . . ?
C27 C26 H26 124.5 . . ?
C28 C27 C26 103.8(5) . . ?
C28 C27 H27 128.1 . . ?
C26 C27 H27 128.1 . . ?
N7 C28 C27 109.9(5) . . ?
N7 C28 H28 125.0 . . ?
C27 C28 H28 125.0 . . ?
N10 C29 C30 111.5(5) . . ?
N10 C29 H29 124.3 . . ?
C30 C29 H29 124.3 . . ?
C31 C30 C29 103.5(5) . . ?
C31 C30 H30 128.3 . . ?
C29 C30 H30 128.3 . . ?
N9 C31 C30 109.3(5) . . ?
N9 C31 H31 125.4 . . ?
C30 C31 H31 125.4 . . ?
N12 C32 C33 111.1(5) . . ?
N12 C32 H32 124.5 . . ?
C33 C32 H32 124.5 . . ?
C34 C33 C32 104.9(5) . . ?
C34 C33 H33 127.5 . . ?
C32 C33 H33 127.5 . . ?
N11 C34 C33 108.4(5) . . ?
N11 C34 H34 125.8 . . ?
C33 C34 H34 125.8 . . ?
N14 C35 C36 111.4(6) . . ?
N14 C35 H35 124.3 . . ?
C36 C35 H35 124.3 . . ?
C37 C36 C35 104.3(6) . . ?
C37 C36 H36 127.8 . . ?
C35 C36 H36 127.8 . . ?
N13 C37 C36 108.4(6) . . ?
N13 C37 H37 125.8 . . ?
C36 C37 H37 125.8 . . ?
N16 C38 C39 110.3(8) . . ?
N16 C38 H38 124.9 . . ?
C39 C38 H38 124.9 . . ?
C40 C39 C38 105.3(6) . . ?
C40 C39 H39 127.3 . . ?
C38 C39 H39 127.3 . . ?
N15 C40 C39 108.5(7) . . ?
N15 C40 H40 125.7 . . ?
C39 C40 H40 125.7 . . ?
N18 C41 C42 111.0(6) . . ?
N18 C41 H41 124.5 . . ?
C42 C41 H41 124.5 . . ?
C43 C42 C41 104.4(6) . . ?
C43 C42 H42 127.8 . . ?
C41 C42 H42 127.8 . . ?
N17 C43 C42 109.3(6) . . ?
N17 C43 H43 125.4 . . ?
C42 C43 H43 125.4 . . ?
N20 C44 C45 110.8(6) . . ?
N20 C44 H44 124.6 . . ?
C45 C44 H44 124.6 . . ?
C46 C45 C44 105.0(5) . . ?
C46 C45 H45 127.5 . . ?
C44 C45 H45 127.5 . . ?
N19 C46 C45 108.0(6) . . ?
N19 C46 H46 126.0 . . ?
C45 C46 H46 126.0 . . ?
N22 C47 C48 112.0(5) . . ?
N22 C47 H47 124.0 . . ?
C48 C47 H47 124.0 . . ?
C49 C48 C47 104.1(5) . . ?
C49 C48 H48 128.0 . . ?
C47 C48 H48 128.0 . . ?
N21 C49 C48 108.6(5) . . ?
N21 C49 H49 125.7 . . ?
C48 C49 H49 125.7 . . ?
N24 C50 C51 111.6(5) . . ?
N24 C50 H50 124.2 . . ?
C51 C50 H50 124.2 . . ?
C52 C51 C50 104.0(5) . . ?
C52 C51 H51 128.0 . . ?
C50 C51 H51 128.0 . . ?
N23 C52 C51 109.1(5) . . ?
N23 C52 H52 125.4 . . ?
C51 C52 H52 125.4 . . ?
C54 C53 C58 120.0 . . ?
C54 C53 H53B 120.0 . . ?
C58 C53 H53B 120.0 . . ?
C55 C54 C53 120.0 . . ?
C55 C54 H54 120.0 . . ?
C53 C54 H54 120.0 . . ?
C54 C55 C56 120.0 . . ?
C54 C55 C59 122.6(7) . . ?
C56 C55 C59 116.4(7) . . ?
C57 C56 C55 120.0 . . ?
C57 C56 H56 120.0 . . ?
C55 C56 H56 120.0 . . ?
C56 C57 C58 120.0 . . ?
C56 C57 H57 120.0 . . ?
C58 C57 H57 120.0 . . ?
C57 C58 C53 120.0 . . ?
C57 C58 H58 120.0 . . ?
C53 C58 H58 120.0 . . ?
C55 C59 H59A 109.5 . . ?
C55 C59 H59B 109.5 . . ?
H59A C59 H59B 109.5 . . ?
C55 C59 H59C 109.5 . . ?
H59A C59 H59C 109.5 . . ?
H59B C59 H59C 109.5 . . ?
C54B C53B C58B 120.0 . . ?
C54B C53B C59B 121.0(6) . . ?
C58B C53B C59B 118.9(6) . . ?
C53B C54B C55B 120.0 . . ?
C53B C54B H54B 120.0 . . ?
C55B C54B H54B 120.0 . . ?
C56B C55B C54B 120.0 . . ?
C56B C55B H55B 120.0 . . ?
C54B C55B H55B 120.0 . . ?
C55B C56B C57B 120.0 . . ?
C55B C56B H56B 120.0 . . ?
C57B C56B H56B 120.0 . . ?
C58B C57B C56B 120.0 . . ?
C58B C57B H57B 120.0 . . ?
C56B C57B H57B 120.0 . . ?
C57B C58B C53B 120.0 . . ?
C57B C58B H58B 120.0 . . ?
C53B C58B H58B 120.0 . . ?
C53B C59B H59D 109.5 . . ?
C53B C59B H59E 109.5 . . ?
H59D C59B H59E 109.5 . . ?
C53B C59B H59F 109.5 . . ?
H59D C59B H59F 109.5 . . ?
H59E C59B H59F 109.5 . . ?
C62 C61 C66 120.0 . . ?
C62 C61 C67 119.5(8) . . ?
C66 C61 C67 120.5(8) . . ?
C61 C62 C63 120.0 . . ?
C61 C62 H62 120.0 . . ?
C63 C62 H62 120.0 . . ?
C62 C63 C64 120.0 . . ?
C62 C63 H63 120.0 . . ?
C64 C63 H63 120.0 . . ?
C65 C64 C63 120.0 . . ?
C65 C64 H64 120.0 . . ?
C63 C64 H64 120.0 . . ?
C64 C65 C66 120.0 . . ?
C64 C65 H65 120.0 . . ?
C66 C65 H65 120.0 . . ?
C65 C66 C61 120.0 . . ?
C65 C66 H66 120.0 . . ?
C61 C66 H66 120.0 . . ?
C61 C67 H67A 109.5 . . ?
C61 C67 H67B 109.5 . . ?
H67A C67 H67B 109.5 . . ?
C61 C67 H67C 109.5 . . ?
H67A C67 H67C 109.5 . . ?
H67B C67 H67C 109.5 . . ?
C62B C61B C66B 120.0 . . ?
C62B C61B H61B 120.0 . . ?
C66B C61B H61B 120.0 . . ?
C61B C62B C63B 120.0 . . ?
C61B C62B H62B 120.0 . . ?
C63B C62B H62B 120.0 . . ?
C64B C63B C62B 120.0 . . ?
C64B C63B C67B 120.7(8) . . ?
C62B C63B C67B 119.3(8) . . ?
C65B C64B C63B 120.0 . . ?
C65B C64B H64B 120.0 . . ?
C63B C64B H64B 120.0 . . ?
C66B C65B C64B 120.0 . . ?
C66B C65B H65B 120.0 . . ?
C64B C65B H65B 120.0 . . ?
C65B C66B C61B 120.0 . . ?
C65B C66B H66B 120.0 . . ?
C61B C66B H66B 120.0 . . ?
C63B C67B H67D 109.5 . . ?
C63B C67B H67E 109.5 . . ?
H67D C67B H67E 109.5 . . ?
C63B C67B H67F 109.5 . . ?
H67D C67B H67F 109.5 . . ?
H67E C67B H67F 109.5 . . ?
N1 B1 N5 110.6(4) . . ?
N1 B1 N3 108.0(4) . . ?
N5 B1 N3 110.4(4) . . ?
N1 B1 H1 109.3 . . ?
N5 B1 H1 109.3 . . ?
N3 B1 H1 109.3 . . ?
N11 B2 N9 110.4(4) . . ?
N11 B2 N7 109.4(4) . . ?
N9 B2 N7 108.6(4) . . ?
N11 B2 H2 109.5 . . ?
N9 B2 H2 109.5 . . ?
N7 B2 H2 109.5 . . ?
N15 B3 N17 110.2(5) . . ?
N15 B3 N13 109.4(5) . . ?
N17 B3 N13 109.3(6) . . ?
N15 B3 H3 109.3 . . ?
N17 B3 H3 109.3 . . ?
N13 B3 H3 109.3 . . ?
N21 B4 N23 109.4(4) . . ?
N21 B4 N19 109.2(5) . . ?
N23 B4 N19 110.5(5) . . ?
N21 B4 H4 109.3 . . ?
N23 B4 H4 109.3 . . ?
N19 B4 H4 109.3 . . ?
C19 N1 N2 109.4(4) . . ?
C19 N1 B1 128.7(4) . . ?
N2 N1 B1 121.4(4) . . ?
C17 N2 N1 105.6(4) . . ?
C17 N2 Tb1 129.9(3) . . ?
N1 N2 Tb1 123.8(3) . . ?
C22 N3 N4 109.3(4) . . ?
C22 N3 B1 128.8(4) . . ?
N4 N3 B1 121.0(4) . . ?
C20 N4 N3 106.0(4) . . ?
C20 N4 Tb1 129.2(3) . . ?
N3 N4 Tb1 124.8(3) . . ?
C25 N5 N6 108.9(5) . . ?
C25 N5 B1 128.3(5) . . ?
N6 N5 B1 122.8(4) . . ?
C23 N6 N5 106.2(4) . . ?
C23 N6 Tb1 131.1(3) . . ?
N5 N6 Tb1 122.5(3) . . ?
C28 N7 N8 109.2(4) . . ?
C28 N7 B2 128.0(5) . . ?
N8 N7 B2 122.8(4) . . ?
C26 N8 N7 106.1(4) . . ?
C26 N8 Tb1 131.6(4) . . ?
N7 N8 Tb1 122.2(3) . . ?
C31 N9 N10 110.3(4) . . ?
C31 N9 B2 128.0(5) . . ?
N10 N9 B2 121.7(4) . . ?
C29 N10 N9 105.4(4) . . ?
C29 N10 Tb1 131.5(3) . . ?
N9 N10 Tb1 122.9(3) . . ?
C34 N11 N12 109.4(4) . . ?
C34 N11 B2 129.3(5) . . ?
N12 N11 B2 121.2(4) . . ?
C32 N12 N11 106.2(4) . . ?
C32 N12 Tb1 128.5(4) . . ?
N11 N12 Tb1 125.0(3) . . ?
C37 N13 N14 110.5(5) . . ?
C37 N13 B3 127.6(5) . . ?
N14 N13 B3 121.7(5) . . ?
C35 N14 N13 105.3(5) . . ?
C35 N14 Tb2 131.8(4) . . ?
N13 N14 Tb2 122.9(3) . . ?
C40 N15 N16 110.0(7) . . ?
C40 N15 B3 127.6(6) . . ?
N16 N15 B3 122.4(5) . . ?
C38 N16 N15 105.9(5) . . ?
C38 N16 Tb2 130.6(5) . . ?
N15 N16 Tb2 123.0(4) . . ?
N18 N17 C43 109.2(5) . . ?
N18 N17 B3 120.9(5) . . ?
C43 N17 B3 129.9(6) . . ?
C41 N18 N17 106.1(5) . . ?
C41 N18 Tb2 127.8(4) . . ?
N17 N18 Tb2 126.0(4) . . ?
C46 N19 N20 110.2(5) . . ?
C46 N19 B4 128.3(5) . . ?
N20 N19 B4 121.1(4) . . ?
C44 N20 N19 106.0(5) . . ?
C44 N20 Tb2 129.3(4) . . ?
N19 N20 Tb2 124.6(3) . . ?
C49 N21 N22 110.7(4) . . ?
C49 N21 B4 127.6(5) . . ?
N22 N21 B4 121.7(4) . . ?
C47 N22 N21 104.7(5) . . ?
C47 N22 Tb2 132.0(4) . . ?
N21 N22 Tb2 123.1(3) . . ?
C52 N23 N24 110.2(4) . . ?
C52 N23 B4 127.9(5) . . ?
N24 N23 B4 121.9(4) . . ?
C50 N24 N23 105.1(4) . . ?
C50 N24 Tb2 131.6(4) . . ?
N23 N24 Tb2 122.8(3) . . ?
C2 O1 Tb1 137.4(3) . . ?
C4 O2 Tb1 137.4(3) . . ?
C13 O3 Tb2 136.6(3) . . ?
C15 O4 Tb2 137.9(3) . . ?
O1 Tb1 O2 73.17(12) . . ?
O1 Tb1 N12 134.00(13) . . ?
O2 Tb1 N12 72.96(14) . . ?
O1 Tb1 N4 79.82(13) . . ?
O2 Tb1 N4 139.31(14) . . ?
N12 Tb1 N4 144.26(15) . . ?
O1 Tb1 N8 74.81(13) . . ?
O2 Tb1 N8 86.21(13) . . ?
N12 Tb1 N8 72.77(14) . . ?
N4 Tb1 N8 115.53(13) . . ?
O1 Tb1 N2 78.22(13) . . ?
O2 Tb1 N2 74.70(13) . . ?
N12 Tb1 N2 120.66(14) . . ?
N4 Tb1 N2 70.35(14) . . ?
N8 Tb1 N2 150.52(14) . . ?
O1 Tb1 N6 147.07(13) . . ?
O2 Tb1 N6 111.65(13) . . ?
N12 Tb1 N6 75.47(14) . . ?
N4 Tb1 N6 76.79(14) . . ?
N8 Tb1 N6 136.68(14) . . ?
N2 Tb1 N6 72.28(14) . . ?
O1 Tb1 N10 122.22(13) . . ?
O2 Tb1 N10 146.59(13) . . ?
N12 Tb1 N10 76.52(14) . . ?
N4 Tb1 N10 73.98(14) . . ?
N8 Tb1 N10 71.92(13) . . ?
N2 Tb1 N10 134.36(13) . . ?
N6 Tb1 N10 72.60(14) . . ?
O4 Tb2 O3 72.84(13) . . ?
O4 Tb2 N18 74.35(14) . . ?
O3 Tb2 N18 136.23(14) . . ?
O4 Tb2 N20 139.49(14) . . ?
O3 Tb2 N20 76.31(14) . . ?
N18 Tb2 N20 144.62(15) . . ?
O4 Tb2 N24 116.96(13) . . ?
O3 Tb2 N24 144.90(14) . . ?
N18 Tb2 N24 76.81(15) . . ?
N20 Tb2 N24 76.71(15) . . ?
O4 Tb2 N22 75.66(14) . . ?
O3 Tb2 N22 79.53(14) . . ?
N18 Tb2 N22 118.90(15) . . ?
N20 Tb2 N22 73.43(15) . . ?
N24 Tb2 N22 71.55(14) . . ?
O4 Tb2 N16 143.87(16) . . ?
O3 Tb2 N16 121.74(14) . . ?
N18 Tb2 N16 74.08(16) . . ?
N20 Tb2 N16 75.62(16) . . ?
N24 Tb2 N16 71.75(15) . . ?
N22 Tb2 N16 136.22(16) . . ?
O4 Tb2 N14 84.34(15) . . ?
O3 Tb2 N14 74.17(14) . . ?
N18 Tb2 N14 74.52(15) . . ?
N20 Tb2 N14 111.74(16) . . ?
N24 Tb2 N14 137.53(14) . . ?
N22 Tb2 N14 150.70(15) . . ?
N16 Tb2 N14 70.67(16) . . ?

loop_
_geom_bond_atom_site_label_1
_geom_bond_atom_site_label_2
_geom_bond_distance
_geom_bond_site_symmetry_2
_geom_bond_publ_flag
C1 C2 1.507(8) . ?
C1 H1A 0.9800 . ?
C1 H1B 0.9800 . ?
C1 H1C 0.9800 . ?
C2 O1 1.288(6) . ?
C2 C3 1.408(7) . ?
C3 C4 1.420(7) . ?
C3 C6 1.502(7) . ?
C4 O2 1.265(6) . ?
C4 C5 1.510(7) . ?
C5 H5A 0.9800 . ?
C5 H5B 0.9800 . ?
C5 H5C 0.9800 . ?
C6 C11 1.396(8) . ?
C6 C7 1.402(7) . ?
C7 C8 1.383(7) . ?
C7 H7 0.9500 . ?
C8 C9 1.404(8) . ?
C8 C14 1.504(7) . ?
C9 C10 1.382(8) . ?
C9 H9 0.9500 . ?
C10 C11 1.383(8) . ?
C10 H10 0.9500 . ?
C11 H11 0.9500 . ?
C12 C13 1.517(7) . ?
C12 H12A 0.9800 . ?
C12 H12B 0.9800 . ?
C12 H12C 0.9800 . ?
C13 O3 1.258(6) . ?
C13 C14 1.403(8) . ?
C14 C15 1.413(7) . ?
C15 O4 1.274(6) . ?
C15 C16 1.511(8) . ?
C16 H16A 0.9800 . ?
C16 H16B 0.9800 . ?
C16 H16C 0.9800 . ?
C17 N2 1.338(7) . ?
C17 C18 1.387(8) . ?
C17 H17 0.9500 . ?
C18 C19 1.370(8) . ?
C18 H18 0.9500 . ?
C19 N1 1.350(7) . ?
C19 H19 0.9500 . ?
C20 N4 1.325(7) . ?
C20 C21 1.398(7) . ?
C20 H20 0.9500 . ?
C21 C22 1.371(8) . ?
C21 H21 0.9500 . ?
C22 N3 1.339(7) . ?
C22 H22 0.9500 . ?
C23 N6 1.329(7) . ?
C23 C24 1.395(8) . ?
C23 H23 0.9500 . ?
C24 C25 1.357(9) . ?
C24 H24 0.9500 . ?
C25 N5 1.350(7) . ?
C25 H25 0.9500 . ?
C26 N8 1.333(7) . ?
C26 C27 1.411(8) . ?
C26 H26 0.9500 . ?
C27 C28 1.361(8) . ?
C27 H27 0.9500 . ?
C28 N7 1.348(7) . ?
C28 H28 0.9500 . ?
C29 N10 1.345(7) . ?
C29 C30 1.399(8) . ?
C29 H29 0.9500 . ?
C30 C31 1.383(8) . ?
C30 H30 0.9500 . ?
C31 N9 1.339(7) . ?
C31 H31 0.9500 . ?
C32 N12 1.335(7) . ?
C32 C33 1.386(8) . ?
C32 H32 0.9500 . ?
C33 C34 1.377(8) . ?
C33 H33 0.9500 . ?
C34 N11 1.356(7) . ?
C34 H34 0.9500 . ?
C35 N14 1.339(8) . ?
C35 C36 1.393(9) . ?
C35 H35 0.9500 . ?
C36 C37 1.377(10) . ?
C36 H36 0.9500 . ?
C37 N13 1.344(9) . ?
C37 H37 0.9500 . ?
C38 N16 1.338(8) . ?
C38 C39 1.387(10) . ?
C38 H38 0.9500 . ?
C39 C40 1.353(12) . ?
C39 H39 0.9500 . ?
C40 N15 1.343(8) . ?
C40 H40 0.9500 . ?
C41 N18 1.344(7) . ?
C41 C42 1.384(8) . ?
C41 H41 0.9500 . ?
C42 C43 1.358(10) . ?
C42 H42 0.9500 . ?
C43 N17 1.357(8) . ?
C43 H43 0.9500 . ?
C44 N20 1.342(7) . ?
C44 C45 1.393(9) . ?
C44 H44 0.9500 . ?
C45 C46 1.381(10) . ?
C45 H45 0.9500 . ?
C46 N19 1.353(7) . ?
C46 H46 0.9500 . ?
C47 N22 1.349(7) . ?
C47 C48 1.385(8) . ?
C47 H47 0.9500 . ?
C48 C49 1.383(8) . ?
C48 H48 0.9500 . ?
C49 N21 1.342(7) . ?
C49 H49 0.9500 . ?
C50 N24 1.347(7) . ?
C50 C51 1.401(8) . ?
C50 H50 0.9500 . ?
C51 C52 1.375(8) . ?
C51 H51 0.9500 . ?
C52 N23 1.349(7) . ?
C52 H52 0.9500 . ?
C53 C54 1.3900 . ?
C53 C58 1.3900 . ?
C53 H53B 0.9500 . ?
C54 C55 1.3900 . ?
C54 H54 0.9500 . ?
C55 C56 1.3900 . ?
C55 C59 1.557(17) . ?
C56 C57 1.3900 . ?
C56 H56 0.9500 . ?
C57 C58 1.3900 . ?
C57 H57 0.9500 . ?
C58 H58 0.9500 . ?
C59 H59A 0.9800 . ?
C59 H59B 0.9800 . ?
C59 H59C 0.9800 . ?
C53B C54B 1.3900 . ?
C53B C58B 1.3900 . ?
C53B C59B 1.530(15) . ?
C54B C55B 1.3900 . ?
C54B H54B 0.9500 . ?
C55B C56B 1.3900 . ?
C55B H55B 0.9500 . ?
C56B C57B 1.3900 . ?
C56B H56B 0.9500 . ?
C57B C58B 1.3900 . ?
C57B H57B 0.9500 . ?
C58B H58B 0.9500 . ?
C59B H59D 0.9800 . ?
C59B H59E 0.9800 . ?
C59B H59F 0.9800 . ?
C61 C62 1.3900 . ?
C61 C66 1.3900 . ?
C61 C67 1.529(18) . ?
C62 C63 1.3900 . ?
C62 H62 0.9500 . ?
C63 C64 1.3900 . ?
C63 H63 0.9500 . ?
C64 C65 1.3900 . ?
C64 H64 0.9500 . ?
C65 C66 1.3900 . ?
C65 H65 0.9500 . ?
C66 H66 0.9500 . ?
C67 H67A 0.9800 . ?
C67 H67B 0.9800 . ?
C67 H67C 0.9800 . ?
C61B C62B 1.3900 . ?
C61B C66B 1.3900 . ?
C61B H61B 0.9500 . ?
C62B C63B 1.3900 . ?
C62B H62B 0.9500 . ?
C63B C64B 1.3900 . ?
C63B C67B 1.531(18) . ?
C64B C65B 1.3900 . ?
C64B H64B 0.9500 . ?
C65B C66B 1.3900 . ?
C65B H65B 0.9500 . ?
C66B H66B 0.9500 . ?
C67B H67D 0.9800 . ?
C67B H67E 0.9800 . ?
C67B H67F 0.9800 . ?
B1 N1 1.517(7) . ?
B1 N5 1.529(8) . ?
B1 N3 1.553(7) . ?
B1 H1 1.0000 . ?
B2 N11 1.537(7) . ?
B2 N9 1.540(7) . ?
B2 N7 1.544(8) . ?
B2 H2 1.0000 . ?
B3 N15 1.525(11) . ?
B3 N17 1.532(9) . ?
B3 N13 1.548(9) . ?
B3 H3 1.0000 . ?
B4 N21 1.532(7) . ?
B4 N23 1.540(7) . ?
B4 N19 1.544(8) . ?
B4 H4 1.0000 . ?
N1 N2 1.367(6) . ?
N2 Tb1 2.552(4) . ?
N3 N4 1.367(6) . ?
N4 Tb1 2.490(4) . ?
N5 N6 1.363(6) . ?
N6 Tb1 2.559(4) . ?
N7 N8 1.370(6) . ?
N8 Tb1 2.540(4) . ?
N9 N10 1.362(6) . ?
N10 Tb1 2.561(4) . ?
N11 N12 1.368(6) . ?
N12 Tb1 2.470(4) . ?
N13 N14 1.363(7) . ?
N14 Tb2 2.557(5) . ?
N15 N16 1.352(7) . ?
N16 Tb2 2.551(4) . ?
N17 N18 1.349(7) . ?
N18 Tb2 2.485(4) . ?
N19 N20 1.362(7) . ?
N20 Tb2 2.487(4) . ?
N21 N22 1.366(6) . ?
N22 Tb2 2.530(5) . ?
N23 N24 1.369(6) . ?
N24 Tb2 2.524(4) . ?
O1 Tb1 2.284(4) . ?
O2 Tb1 2.298(3) . ?
O3 Tb2 2.307(3) . ?
O4 Tb2 2.289(4) . ?

loop_
_geom_torsion_atom_site_label_1
_geom_torsion_atom_site_label_2
_geom_torsion_atom_site_label_3
_geom_torsion_atom_site_label_4
_geom_torsion
_geom_torsion_site_symmetry_1
_geom_torsion_site_symmetry_2
_geom_torsion_site_symmetry_3
_geom_torsion_site_symmetry_4
_geom_torsion_publ_flag
O1 C2 C3 C4 -1.8(8) . . . . ?
C1 C2 C3 C4 -179.1(5) . . . . ?
O1 C2 C3 C6 175.3(4) . . . . ?
C1 C2 C3 C6 -2.0(7) . . . . ?
C2 C3 C4 O2 -4.2(8) . . . . ?
C6 C3 C4 O2 178.7(5) . . . . ?
C2 C3 C4 C5 176.6(5) . . . . ?
C6 C3 C4 C5 -0.4(7) . . . . ?
C2 C3 C6 C11 92.9(6) . . . . ?
C4 C3 C6 C11 -89.9(6) . . . . ?
C2 C3 C6 C7 -86.9(6) . . . . ?
C4 C3 C6 C7 90.3(6) . . . . ?
C11 C6 C7 C8 -1.7(8) . . . . ?
C3 C6 C7 C8 178.1(5) . . . . ?
C6 C7 C8 C9 -1.4(8) . . . . ?
C6 C7 C8 C14 177.1(5) . . . . ?
C7 C8 C9 C10 3.5(8) . . . . ?
C14 C8 C9 C10 -174.9(5) . . . . ?
C8 C9 C10 C11 -2.6(9) . . . . ?
C9 C10 C11 C6 -0.5(9) . . . . ?
C7 C6 C11 C10 2.7(8) . . . . ?
C3 C6 C11 C10 -177.1(5) . . . . ?
O3 C13 C14 C15 -4.4(9) . . . . ?
C12 C13 C14 C15 175.8(5) . . . . ?
O3 C13 C14 C8 -177.3(5) . . . . ?
C12 C13 C14 C8 2.8(8) . . . . ?
C7 C8 C14 C13 74.5(7) . . . . ?
C9 C8 C14 C13 -107.1(6) . . . . ?
C7 C8 C14 C15 -98.8(6) . . . . ?
C9 C8 C14 C15 79.6(7) . . . . ?
C13 C14 C15 O4 1.8(9) . . . . ?
C8 C14 C15 O4 174.9(5) . . . . ?
C13 C14 C15 C16 -175.1(5) . . . . ?
C8 C14 C15 C16 -2.0(8) . . . . ?
N2 C17 C18 C19 -0.2(7) . . . . ?
C17 C18 C19 N1 0.4(7) . . . . ?
N4 C20 C21 C22 0.1(7) . . . . ?
C20 C21 C22 N3 0.4(7) . . . . ?
N6 C23 C24 C25 0.6(7) . . . . ?
C23 C24 C25 N5 -0.9(7) . . . . ?
N8 C26 C27 C28 -0.2(6) . . . . ?
C26 C27 C28 N7 0.5(6) . . . . ?
N10 C29 C30 C31 0.6(7) . . . . ?
C29 C30 C31 N9 -0.1(7) . . . . ?
N12 C32 C33 C34 1.1(6) . . . . ?
C32 C33 C34 N11 -0.9(6) . . . . ?
N14 C35 C36 C37 -0.1(9) . . . . ?
C35 C36 C37 N13 0.1(10) . . . . ?
N16 C38 C39 C40 0.5(7) . . . . ?
C38 C39 C40 N15 -0.1(7) . . . . ?
N18 C41 C42 C43 0.4(7) . . . . ?
C41 C42 C43 N17 -0.8(8) . . . . ?
N20 C44 C45 C46 0.7(7) . . . . ?
C44 C45 C46 N19 -0.9(7) . . . . ?
N22 C47 C48 C49 -0.3(6) . . . . ?
C47 C48 C49 N21 0.5(6) . . . . ?
N24 C50 C51 C52 1.2(6) . . . . ?
C50 C51 C52 N23 -0.7(6) . . . . ?
C58 C53 C54 C55 0.0 . . . . ?
C53 C54 C55 C56 0.0 . . . . ?
C53 C54 C55 C59 168(2) . . . . ?
C54 C55 C56 C57 0.0 . . . . ?
C59 C55 C56 C57 -169.0(19) . . . . ?
C55 C56 C57 C58 0.0 . . . . ?
C56 C57 C58 C53 0.0 . . . . ?
C54 C53 C58 C57 0.0 . . . . ?
C58B C53B C54B C55B 0.0 . . . . ?
C59B C53B C54B C55B 177.2(10) . . . . ?
C53B C54B C55B C56B 0.0 . . . . ?
C54B C55B C56B C57B 0.0 . . . . ?
C55B C56B C57B C58B 0.0 . . . . ?
C56B C57B C58B C53B 0.0 . . . . ?
C54B C53B C58B C57B 0.0 . . . . ?
C59B C53B C58B C57B -177.3(10) . . . . ?
C66 C61 C62 C63 0.0 . . . . ?
C67 C61 C62 C63 180.0(3) . . . . ?
C61 C62 C63 C64 0.0 . . . . ?
C62 C63 C64 C65 0.0 . . . . ?
C63 C64 C65 C66 0.0 . . . . ?
C64 C65 C66 C61 0.0 . . . . ?
C62 C61 C66 C65 0.0 . . . . ?
C67 C61 C66 C65 -180.0(3) . . . . ?
C66B C61B C62B C63B 0.0 . . . . ?
C61B C62B C63B C64B 0.0 . . . . ?
C61B C62B C63B C67B 180.0(3) . . . . ?
C62B C63B C64B C65B 0.0 . . . . ?
C67B C63B C64B C65B -180.0(3) . . . . ?
C63B C64B C65B C66B 0.0 . . . . ?
C64B C65B C66B C61B 0.0 . . . . ?
C62B C61B C66B C65B 0.0 . . . . ?
C18 C19 N1 N2 -0.4(6) . . . . ?
C18 C19 N1 B1 -172.5(5) . . . . ?
N5 B1 N1 C19 -129.1(5) . . . . ?
N3 B1 N1 C19 110.0(6) . . . . ?
N5 B1 N1 N2 59.7(6) . . . . ?
N3 B1 N1 N2 -61.2(6) . . . . ?
C18 C17 N2 N1 0.0(6) . . . . ?
C18 C17 N2 Tb1 171.1(4) . . . . ?
C19 N1 N2 C17 0.3(6) . . . . ?
B1 N1 N2 C17 173.0(5) . . . . ?
C19 N1 N2 Tb1 -171.6(3) . . . . ?
B1 N1 N2 Tb1 1.2(6) . . . . ?
C21 C22 N3 N4 -0.7(7) . . . . ?
C21 C22 N3 B1 168.3(5) . . . . ?
N1 B1 N3 C22 -113.0(6) . . . . ?
N5 B1 N3 C22 126.0(6) . . . . ?
N1 B1 N3 N4 54.8(6) . . . . ?
N5 B1 N3 N4 -66.2(6) . . . . ?
C21 C20 N4 N3 -0.5(6) . . . . ?
C21 C20 N4 Tb1 178.6(4) . . . . ?
C22 N3 N4 C20 0.7(6) . . . . ?
B1 N3 N4 C20 -169.2(5) . . . . ?
C22 N3 N4 Tb1 -178.4(4) . . . . ?
B1 N3 N4 Tb1 11.7(6) . . . . ?
C24 C25 N5 N6 0.9(7) . . . . ?
C24 C25 N5 B1 -178.6(5) . . . . ?
N1 B1 N5 C25 121.5(6) . . . . ?
N3 B1 N5 C25 -119.1(6) . . . . ?
N1 B1 N5 N6 -57.9(6) . . . . ?
N3 B1 N5 N6 61.5(6) . . . . ?
C24 C23 N6 N5 -0.1(6) . . . . ?
C24 C23 N6 Tb1 -175.9(4) . . . . ?
C25 N5 N6 C23 -0.4(6) . . . . ?
B1 N5 N6 C23 179.1(5) . . . . ?
C25 N5 N6 Tb1 175.8(4) . . . . ?
B1 N5 N6 Tb1 -4.7(6) . . . . ?
C27 C28 N7 N8 -0.5(6) . . . . ?
C27 C28 N7 B2 178.2(5) . . . . ?
N11 B2 N7 C28 120.4(5) . . . . ?
N9 B2 N7 C28 -119.0(5) . . . . ?
N11 B2 N7 N8 -60.9(6) . . . . ?
N9 B2 N7 N8 59.6(6) . . . . ?
C27 C26 N8 N7 -0.1(6) . . . . ?
C27 C26 N8 Tb1 177.9(3) . . . . ?
C28 N7 N8 C26 0.4(5) . . . . ?
B2 N7 N8 C26 -178.5(4) . . . . ?
C28 N7 N8 Tb1 -177.9(3) . . . . ?
B2 N7 N8 Tb1 3.3(6) . . . . ?
C30 C31 N9 N10 -0.4(6) . . . . ?
C30 C31 N9 B2 -179.9(5) . . . . ?
N11 B2 N9 C31 -118.9(6) . . . . ?
N7 B2 N9 C31 121.1(6) . . . . ?
N11 B2 N9 N10 61.7(6) . . . . ?
N7 B2 N9 N10 -58.3(6) . . . . ?
C30 C29 N10 N9 -0.8(6) . . . . ?
C30 C29 N10 Tb1 -175.4(4) . . . . ?
C31 N9 N10 C29 0.8(6) . . . . ?
B2 N9 N10 C29 -179.7(5) . . . . ?
C31 N9 N10 Tb1 175.9(4) . . . . ?
B2 N9 N10 Tb1 -4.5(6) . . . . ?
C33 C34 N11 N12 0.4(6) . . . . ?
C33 C34 N11 B2 175.4(5) . . . . ?
N9 B2 N11 C34 119.2(6) . . . . ?
N7 B2 N11 C34 -121.4(6) . . . . ?
N9 B2 N11 N12 -66.4(6) . . . . ?
N7 B2 N11 N12 53.1(6) . . . . ?
C33 C32 N12 N11 -0.9(6) . . . . ?
C33 C32 N12 Tb1 172.8(4) . . . . ?
C34 N11 N12 C32 0.3(6) . . . . ?
B2 N11 N12 C32 -175.2(4) . . . . ?
C34 N11 N12 Tb1 -173.7(3) . . . . ?
B2 N11 N12 Tb1 10.9(6) . . . . ?
C36 C37 N13 N14 0.0(10) . . . . ?
C36 C37 N13 B3 176.2(7) . . . . ?
N15 B3 N13 C37 -118.8(8) . . . . ?
N17 B3 N13 C37 120.4(8) . . . . ?
N15 B3 N13 N14 57.0(8) . . . . ?
N17 B3 N13 N14 -63.7(8) . . . . ?
C36 C35 N14 N13 0.1(8) . . . . ?
C36 C35 N14 Tb2 176.9(5) . . . . ?
C37 N13 N14 C35 0.0(8) . . . . ?
B3 N13 N14 C35 -176.5(6) . . . . ?
C37 N13 N14 Tb2 -177.2(5) . . . . ?
B3 N13 N14 Tb2 6.3(8) . . . . ?
C39 C40 N15 N16 -0.4(7) . . . . ?
C39 C40 N15 B3 -179.6(6) . . . . ?
N17 B3 N15 C40 -117.0(6) . . . . ?
N13 B3 N15 C40 122.8(6) . . . . ?
N17 B3 N15 N16 63.8(7) . . . . ?
N13 B3 N15 N16 -56.4(7) . . . . ?
C39 C38 N16 N15 -0.7(6) . . . . ?
C39 C38 N16 Tb2 -172.3(4) . . . . ?
C40 N15 N16 C38 0.6(6) . . . . ?
B3 N15 N16 C38 180.0(5) . . . . ?
C40 N15 N16 Tb2 173.0(4) . . . . ?
B3 N15 N16 Tb2 -7.6(7) . . . . ?
C42 C43 N17 N18 0.9(8) . . . . ?
C42 C43 N17 B3 179.3(7) . . . . ?
N15 B3 N17 N18 -58.3(7) . . . . ?
N13 B3 N17 N18 61.9(8) . . . . ?
N15 B3 N17 C43 123.4(7) . . . . ?
N13 B3 N17 C43 -116.4(7) . . . . ?
C42 C41 N18 N17 0.1(7) . . . . ?
C42 C41 N18 Tb2 -176.7(4) . . . . ?
C43 N17 N18 C41 -0.6(7) . . . . ?
B3 N17 N18 C41 -179.2(6) . . . . ?
C43 N17 N18 Tb2 176.3(4) . . . . ?
B3 N17 N18 Tb2 -2.3(8) . . . . ?
C45 C46 N19 N20 0.8(6) . . . . ?
C45 C46 N19 B4 173.0(5) . . . . ?
N21 B4 N19 C46 -113.9(6) . . . . ?
N23 B4 N19 C46 125.7(6) . . . . ?
N21 B4 N19 N20 57.4(6) . . . . ?
N23 B4 N19 N20 -62.9(6) . . . . ?
C45 C44 N20 N19 -0.3(6) . . . . ?
C45 C44 N20 Tb2 -178.9(4) . . . . ?
C46 N19 N20 C44 -0.4(6) . . . . ?
B4 N19 N20 C44 -173.2(5) . . . . ?
C46 N19 N20 Tb2 178.4(3) . . . . ?
B4 N19 N20 Tb2 5.6(6) . . . . ?
C48 C49 N21 N22 -0.5(6) . . . . ?
C48 C49 N21 B4 179.9(5) . . . . ?
N23 B4 N21 C49 -122.7(6) . . . . ?
N19 B4 N21 C49 116.3(6) . . . . ?
N23 B4 N21 N22 57.8(7) . . . . ?
N19 B4 N21 N22 -63.2(6) . . . . ?
C48 C47 N22 N21 0.0(6) . . . . ?
C48 C47 N22 Tb2 174.4(4) . . . . ?
C49 N21 N22 C47 0.3(6) . . . . ?
B4 N21 N22 C47 179.9(5) . . . . ?
C49 N21 N22 Tb2 -174.7(3) . . . . ?
B4 N21 N22 Tb2 4.8(6) . . . . ?
C51 C52 N23 N24 -0.1(6) . . . . ?
C51 C52 N23 B4 -179.4(5) . . . . ?
N21 B4 N23 C52 122.9(6) . . . . ?
N19 B4 N23 C52 -116.8(6) . . . . ?
N21 B4 N23 N24 -56.3(7) . . . . ?
N19 B4 N23 N24 63.9(6) . . . . ?
C51 C50 N24 N23 -1.2(6) . . . . ?
C51 C50 N24 Tb2 -172.6(3) . . . . ?
C52 N23 N24 C50 0.8(6) . . . . ?
B4 N23 N24 C50 -179.9(5) . . . . ?
C52 N23 N24 Tb2 173.1(3) . . . . ?
B4 N23 N24 Tb2 -7.5(6) . . . . ?
C3 C2 O1 Tb1 -1.1(8) . . . . ?
C1 C2 O1 Tb1 176.3(4) . . . . ?
C3 C4 O2 Tb1 14.0(8) . . . . ?
C5 C4 O2 Tb1 -166.8(3) . . . . ?
C14 C13 O3 Tb2 9.1(9) . . . . ?
C12 C13 O3 Tb2 -171.0(4) . . . . ?
C14 C15 O4 Tb2 -3.9(9) . . . . ?
C16 C15 O4 Tb2 173.1(4) . . . . ?
